data_7237611
loop_
_publ_author_name
'Ma, Xiao-Feng'
'Xia, Jing-Cheng'
'Yan, Zhi-Ping'
'Luo, Xu-Feng'
'Wu, Zheng-Guang'
'Zheng, You-Xuan'
'Zhang, Wen-Wei'

_publ_section_title
;
 Highly efficient green and red electroluminescence with an extremely low
 efficiency roll-off based on iridium(iii) complexes containing a
 bis(diphenylphorothioyl)amide ancillary ligand
;
_journal_issue 9
_journal_name_full 'Journal of Materials Chemistry C'
_journal_page_first 2570
_journal_paper_doi 10.1039/C8TC06346J
_journal_volume 7
_journal_year 2019
_chemical_formula_sum 'C46 H32 F6 Ir N5 P2 S2'
_chemical_formula_weight 1087.02
_space_group_crystal_system monoclinic
_space_group_IT_number 14
_space_group_name_Hall '-P 2ybc'
_space_group_name_H-M_alt 'P 1 21/c 1'
_atom_sites_solution_hydrogens geom
_audit_creation_method SHELXL-2018/3
_audit_update_record
;
2019-01-16 deposited with the CCDC.
2019-01-27 downloaded from the CCDC.
;
_cell_angle_alpha 90
_cell_angle_beta 101.5870(10)
_cell_angle_gamma 90
_cell_formula_units_Z 4
_cell_length_a 11.5684(6)
_cell_length_b 16.2297(9)
_cell_length_c 23.9520(14)
_cell_measurement_reflns_used 7501
_cell_measurement_temperature 296(2)
_cell_measurement_theta_max 26.81
_cell_measurement_theta_min 2.23
_cell_volume 4405.4(4)
_computing_structure_refinement 'SHELXL-2018/3 (Sheldrick, 2018)'
_computing_structure_solution 'SHELXT 2014/4 (Sheldrick, 2014)'
_diffrn_ambient_temperature 296(2)
_diffrn_measured_fraction_theta_full 1.000
_diffrn_measured_fraction_theta_max 1.000
_diffrn_measurement_device_type 'Bruker APEX-II CCD'
_diffrn_measurement_method '\f and \w scans'
_diffrn_radiation_type MoK\a
_diffrn_radiation_wavelength 0.71073
_diffrn_reflns_av_R_equivalents 0.0365
_diffrn_reflns_av_unetI/netI 0.0384
_diffrn_reflns_Laue_measured_fraction_full 1.000
_diffrn_reflns_Laue_measured_fraction_max 1.000
_diffrn_reflns_limit_h_max 13
_diffrn_reflns_limit_h_min -12
_diffrn_reflns_limit_k_max 15
_diffrn_reflns_limit_k_min -19
_diffrn_reflns_limit_l_max 28
_diffrn_reflns_limit_l_min -24
_diffrn_reflns_number 24504
_diffrn_reflns_point_group_measured_fraction_full 1.000
_diffrn_reflns_point_group_measured_fraction_max 1.000
_diffrn_reflns_theta_full 25.009
_diffrn_reflns_theta_max 25.009
_diffrn_reflns_theta_min 1.526
_exptl_absorpt_coefficient_mu 3.263
_exptl_absorpt_correction_T_max 0.7456
_exptl_absorpt_correction_T_min 0.5424
_exptl_absorpt_correction_type multi-scan
_exptl_absorpt_process_details sadabs
_exptl_crystal_density_diffrn 1.639
_exptl_crystal_description block
_exptl_crystal_F_000 2144
_exptl_crystal_size_max 0.220
_exptl_crystal_size_mid 0.180
_exptl_crystal_size_min 0.150
_refine_diff_density_max 0.636
_refine_diff_density_min -0.471
_refine_diff_density_rms 0.086
_refine_ls_extinction_method none
_refine_ls_goodness_of_fit_ref 1.032
_refine_ls_hydrogen_treatment constr
_refine_ls_matrix_type full
_refine_ls_number_parameters 615
_refine_ls_number_reflns 7767
_refine_ls_number_restraints 180
_refine_ls_restrained_S_all 1.068
_refine_ls_R_factor_all 0.0379
_refine_ls_R_factor_gt 0.0278
_refine_ls_shift/su_max 0.006
_refine_ls_shift/su_mean 0.000
_refine_ls_structure_factor_coef Fsqd
_refine_ls_weighting_details 'w=1/[\s^2^(Fo^2^)+(0.0344P)^2^] where P=(Fo^2^+2Fc^2^)/3'
_refine_ls_weighting_scheme calc
_refine_ls_wR_factor_gt 0.0622
_refine_ls_wR_factor_ref 0.0666
_reflns_Friedel_coverage 0.000
_reflns_number_gt 6498
_reflns_number_total 7767
_reflns_threshold_expression 'I > 2\s(I)'
_cod_data_source_file c8tc06346j2.cif
_cod_data_source_block 20170719zyx_tfpmd_0m_a
_cod_original_sg_symbol_H-M 'P 21/c'
_cod_database_code 7237611
_shelx_shelxl_version_number 2018/3
_shelx_space_group_comment
;
The symmetry employed for this shelxl refinement is uniquely defined
by the following loop, which should always be used as a source of
symmetry information in preference to the above space-group names.
They are only intended as comments.
;
_shelx_estimated_absorpt_t_min 0.534
_shelx_estimated_absorpt_t_max 0.640

loop_
_space_group_symop_operation_xyz
'x, y, z'
'-x, y+1/2, -z+1/2'
'-x, -y, -z'
'x, -y-1/2, z-1/2'

loop_
_atom_site_label
_atom_site_type_symbol
_atom_site_fract_x
_atom_site_fract_y
_atom_site_fract_z
_atom_site_U_iso_or_equiv
_atom_site_adp_type
_atom_site_occupancy
_atom_site_site_symmetry_order
_atom_site_calc_flag
_atom_site_refinement_flags_posn
_atom_site_refinement_flags_adp
_atom_site_refinement_flags_occupancy
_atom_site_disorder_assembly
_atom_site_disorder_group
C1 C 0.0656(4) 0.7247(3) 0.1222(2) 0.0658(15) Uani 1 1 d . . . . .
H1 H 0.014375 0.711770 0.146267 0.079 Uiso 1 1 calc R U . . .
C2 C 0.0444(6) 0.7937(3) 0.0876(3) 0.087(2) Uani 1 1 d . . . . .
H2 H -0.021472 0.826164 0.088455 0.105 Uiso 1 1 calc R U . . .
C3 C 0.1181(5) 0.8148(3) 0.0526(3) 0.0732(16) Uani 1 1 d . . . . .
H3 H 0.104064 0.861715 0.029984 0.088 Uiso 1 1 calc R U . . .
C4 C 0.2109(5) 0.7671(4) 0.0512(3) 0.096(2) Uani 1 1 d . . . . .
H4 H 0.260658 0.780375 0.026494 0.115 Uiso 1 1 calc R U . . .
C5 C 0.2351(4) 0.6984(4) 0.0854(3) 0.0755(17) Uani 1 1 d . . . . .
H5 H 0.302050 0.667196 0.084187 0.091 Uiso 1 1 calc R U . . .
C6 C 0.1615(3) 0.6752(2) 0.12123(18) 0.0357(9) Uani 1 1 d . . . . .
C7 C 0.0026(4) 0.4787(3) 0.1078(2) 0.0573(13) Uani 1 1 d . . . . .
H7 H -0.042293 0.502149 0.131786 0.069 Uiso 1 1 calc R U . . .
C8 C -0.0472(5) 0.4200(3) 0.0677(3) 0.0762(17) Uani 1 1 d . . . . .
H8 H -0.125378 0.404148 0.064928 0.091 Uiso 1 1 calc R U . . .
C9 C 0.0187(6) 0.3861(3) 0.0327(3) 0.086(2) Uani 1 1 d . . . . .
H9 H -0.015487 0.347152 0.005936 0.104 Uiso 1 1 calc R U . . .
C10 C 0.1320(6) 0.4074(4) 0.0359(3) 0.0831(19) Uani 1 1 d . . . . .
H10 H 0.175750 0.383369 0.011601 0.100 Uiso 1 1 calc R U . . .
C11 C 0.1837(4) 0.4659(3) 0.0759(2) 0.0651(14) Uani 1 1 d . . . . .
H11 H 0.262181 0.480722 0.078364 0.078 Uiso 1 1 calc R U . . .
C12 C 0.1188(3) 0.5020(2) 0.11185(18) 0.0376(10) Uani 1 1 d . . . . .
C13 C 0.5680(4) 0.5742(3) 0.1503(2) 0.0593(14) Uani 1 1 d . . . . .
H13 H 0.500501 0.560326 0.123813 0.071 Uiso 1 1 calc R U . . .
C14 C 0.6739(4) 0.5894(4) 0.1322(2) 0.0812(18) Uani 1 1 d . . . . .
H14 H 0.676561 0.586969 0.093663 0.097 Uiso 1 1 calc R U . . .
C15 C 0.7728(4) 0.6076(3) 0.1716(2) 0.0646(15) Uani 1 1 d . . . . .
H15 H 0.843615 0.616603 0.159840 0.077 Uiso 1 1 calc R U . . .
C16 C 0.7693(4) 0.6129(3) 0.2280(2) 0.0477(11) Uani 1 1 d . . . . .
H16 H 0.837283 0.625781 0.254551 0.057 Uiso 1 1 calc R U . . .
C17 C 0.6648(3) 0.5990(2) 0.24563(19) 0.0381(10) Uani 1 1 d . . . . .
H17 H 0.662732 0.602644 0.284162 0.046 Uiso 1 1 calc R U . . .
C18 C 0.5632(3) 0.5798(2) 0.20698(17) 0.0307(9) Uani 1 1 d . . . . .
C19 C 0.4400(3) 0.4650(2) 0.26503(19) 0.0357(10) Uani 1 1 d . . . . .
C20 C 0.5054(4) 0.4567(3) 0.3197(2) 0.0459(11) Uani 1 1 d . . . . .
H20 H 0.538404 0.503029 0.339594 0.055 Uiso 1 1 calc R U . . .
C21 C 0.5221(5) 0.3791(3) 0.3451(3) 0.0660(15) Uani 1 1 d . . . . .
H21 H 0.566184 0.373007 0.381917 0.079 Uiso 1 1 calc R U . . .
C22 C 0.4717(6) 0.3112(3) 0.3145(3) 0.080(2) Uani 1 1 d . . . . .
H22 H 0.482682 0.259145 0.330959 0.096 Uiso 1 1 calc R U . . .
C23 C 0.4073(6) 0.3189(3) 0.2614(3) 0.082(2) Uani 1 1 d . . . . .
H23 H 0.373559 0.272545 0.241854 0.098 Uiso 1 1 calc R U . . .
C24 C 0.3910(4) 0.3946(3) 0.2359(2) 0.0576(13) Uani 1 1 d . . . . .
H24 H 0.347192 0.399294 0.198964 0.069 Uiso 1 1 calc R U . . .
C25 C 0.4681(7) 0.8715(4) 0.4675(3) 0.090(2) Uani 1 1 d . . . . .
C26 C 0.4274(4) 0.7869(3) 0.4527(2) 0.0527(12) Uani 1 1 d . . . . .
C27 C 0.4677(4) 0.7242(3) 0.4908(2) 0.0595(13) Uani 1 1 d . . . . .
H27 H 0.519744 0.735529 0.524844 0.071 Uiso 1 1 calc R U . . .
C28 C 0.4300(4) 0.6451(3) 0.4778(2) 0.0543(12) Uani 1 1 d . . . . .
H28 H 0.455913 0.602585 0.503213 0.065 Uiso 1 1 calc R U . . .
C29 C 0.3531(3) 0.6286(2) 0.42653(18) 0.0388(10) Uani 1 1 d . . . . .
C30 C 0.3127(3) 0.6909(2) 0.38663(17) 0.0318(9) Uani 1 1 d . . . . .
C31 C 0.3513(4) 0.7716(3) 0.40185(19) 0.0446(11) Uani 1 1 d . . . . .
H31 H 0.325097 0.815006 0.377215 0.054 Uiso 1 1 calc R U . . .
C32 C 0.3119(3) 0.5457(2) 0.40871(18) 0.0378(10) Uani 1 1 d . . . . .
C33 C 0.2908(4) 0.4100(3) 0.4246(2) 0.0589(14) Uani 1 1 d . . . . .
H33 H 0.302073 0.364949 0.449011 0.071 Uiso 1 1 calc R U . . .
C34 C 0.2311(4) 0.3978(3) 0.3697(2) 0.0521(12) Uani 1 1 d . . . . .
H34 H 0.205158 0.345728 0.356595 0.062 Uiso 1 1 calc R U . . .
C35 C 0.2112(3) 0.4660(2) 0.3349(2) 0.0420(10) Uani 1 1 d . . . . .
H35 H 0.170191 0.460284 0.297519 0.050 Uiso 1 1 calc R U . . .
C36 C -0.1578(5) 0.5940(4) 0.4194(2) 0.0666(15) Uani 1 1 d . . . . .
C37 C -0.0984(4) 0.6476(3) 0.3838(2) 0.0454(11) Uani 1 1 d . . . . .
C38 C -0.1501(4) 0.7220(3) 0.3644(2) 0.0532(13) Uani 1 1 d . . . . .
H38 H -0.220797 0.738252 0.373850 0.064 Uiso 1 1 calc R U . . .
C39 C -0.0953(4) 0.7714(3) 0.3309(2) 0.0485(12) Uani 1 1 d . . . . .
H39 H -0.128479 0.821709 0.317727 0.058 Uiso 1 1 calc R U . . .
C40 C 0.0104(3) 0.7457(2) 0.31684(18) 0.0360(9) Uani 1 1 d . . . . .
C41 C 0.0645(3) 0.6717(2) 0.33601(17) 0.0319(9) Uani 1 1 d . . . . .
C42 C 0.0073(3) 0.6221(3) 0.37030(18) 0.0392(10) Uani 1 1 d . . . . .
H42 H 0.040403 0.571971 0.384000 0.047 Uiso 1 1 calc R U . . .
C43 C 0.0735(3) 0.7962(2) 0.28260(19) 0.0386(10) Uani 1 1 d . . . . .
C44 C 0.0979(4) 0.9125(3) 0.2327(3) 0.0662(16) Uani 1 1 d . . . . .
H44 H 0.070617 0.963651 0.218236 0.079 Uiso 1 1 calc R U . . .
C45 C 0.2062(4) 0.8859(3) 0.2248(2) 0.0586(14) Uani 1 1 d . . . . .
H45 H 0.251718 0.917639 0.205055 0.070 Uiso 1 1 calc R U . . .
C46 C 0.2443(4) 0.8107(2) 0.2471(2) 0.0431(11) Uani 1 1 d . . . . .
H46 H 0.316930 0.790938 0.242131 0.052 Uiso 1 1 calc R U . . .
F1 F 0.5860(8) 0.8772(5) 0.4869(5) 0.122(2) Uani 0.571(6) 1 d . U P A 1
F2 F 0.4468(10) 0.9238(5) 0.4266(5) 0.130(2) Uani 0.571(6) 1 d . U P A 1
F3 F 0.4212(9) 0.9050(4) 0.5097(4) 0.116(2) Uani 0.571(6) 1 d . U P A 1
F4 F -0.0976(9) 0.5744(6) 0.4682(4) 0.103(2) Uani 0.571(6) 1 d . U P B 1
F5 F -0.2653(7) 0.6181(5) 0.4244(4) 0.0997(19) Uani 0.571(6) 1 d . U P B 1
F6 F -0.1861(7) 0.5171(4) 0.3927(3) 0.0974(19) Uani 0.571(6) 1 d . U P B 1
F1' F 0.5216(15) 0.8842(7) 0.5178(6) 0.133(3) Uani 0.429(6) 1 d . U P A 2
F2' F 0.5325(11) 0.9009(7) 0.4296(6) 0.115(2) Uani 0.429(6) 1 d . U P A 2
F3' F 0.3722(11) 0.9287(6) 0.4555(7) 0.121(2) Uani 0.429(6) 1 d . U P A 2
F4' F -0.1815(10) 0.6380(6) 0.4645(5) 0.102(2) Uani 0.429(6) 1 d . U P B 2
F5' F -0.2536(10) 0.5634(8) 0.3951(5) 0.106(2) Uani 0.429(6) 1 d . U P B 2
F6' F -0.0883(11) 0.5334(7) 0.4476(6) 0.098(2) Uani 0.429(6) 1 d . U P B 2
Ir1 Ir 0.21992(2) 0.65051(2) 0.31142(2) 0.02652(6) Uani 1 1 d . . . . .
N1 N 0.1798(3) 0.76481(17) 0.27608(14) 0.0315(7) Uani 1 1 d . . . . .
N2 N 0.0301(3) 0.8680(2) 0.2603(2) 0.0574(11) Uani 1 1 d . . . . .
N3 N 0.2501(3) 0.54050(18) 0.35412(14) 0.0315(7) Uani 1 1 d . . . . .
N4 N 0.3336(3) 0.4822(2) 0.44486(18) 0.0560(10) Uani 1 1 d . . . . .
N5 N 0.3251(3) 0.5614(2) 0.17427(15) 0.0439(9) Uani 1 1 d . . . . .
P1 P 0.42515(8) 0.56456(6) 0.22999(4) 0.0291(2) Uani 1 1 d . . . . .
P2 P 0.18751(8) 0.58013(6) 0.16141(5) 0.0317(2) Uani 1 1 d . . . . .
S1 S 0.41895(8) 0.65169(5) 0.28871(5) 0.0318(2) Uani 1 1 d . . . . .
S2 S 0.09928(8) 0.58477(6) 0.22593(5) 0.0370(2) Uani 1 1 d . . . . .

loop_
_atom_site_aniso_label
_atom_site_aniso_U_11
_atom_site_aniso_U_22
_atom_site_aniso_U_33
_atom_site_aniso_U_23
_atom_site_aniso_U_13
_atom_site_aniso_U_12
C1 0.061(3) 0.075(3) 0.068(4) 0.026(3) 0.032(3) 0.031(3)
C2 0.105(5) 0.076(4) 0.084(5) 0.023(3) 0.028(4) 0.050(4)
C3 0.086(4) 0.054(3) 0.077(4) 0.023(3) 0.010(4) -0.007(3)
C4 0.075(4) 0.104(5) 0.117(6) 0.057(5) 0.039(4) -0.005(4)
C5 0.047(3) 0.090(4) 0.098(5) 0.027(4) 0.033(3) 0.006(3)
C6 0.027(2) 0.038(2) 0.042(3) -0.0058(19) 0.0040(18) -0.0065(17)
C7 0.041(3) 0.061(3) 0.065(4) -0.021(3) -0.003(2) -0.009(2)
C8 0.058(3) 0.072(4) 0.084(5) -0.021(3) -0.019(3) -0.017(3)
C9 0.114(6) 0.056(3) 0.069(4) -0.021(3) -0.030(4) -0.005(4)
C10 0.093(5) 0.080(4) 0.069(4) -0.040(3) 0.000(3) 0.001(4)
C11 0.059(3) 0.071(3) 0.064(4) -0.024(3) 0.010(3) -0.004(3)
C12 0.038(2) 0.034(2) 0.035(3) -0.0072(18) -0.0063(19) 0.0009(18)
C13 0.031(2) 0.106(4) 0.041(3) -0.019(3) 0.006(2) -0.002(2)
C14 0.043(3) 0.158(6) 0.047(4) -0.011(4) 0.020(3) -0.003(3)
C15 0.034(3) 0.087(4) 0.077(4) -0.002(3) 0.022(3) -0.003(2)
C16 0.030(2) 0.051(3) 0.061(3) -0.012(2) 0.004(2) -0.006(2)
C17 0.026(2) 0.045(2) 0.041(3) -0.006(2) 0.0037(18) -0.0020(18)
C18 0.026(2) 0.027(2) 0.040(3) -0.0021(17) 0.0082(18) 0.0072(16)
C19 0.026(2) 0.031(2) 0.052(3) -0.0040(19) 0.0136(19) -0.0007(16)
C20 0.044(3) 0.038(2) 0.058(3) 0.009(2) 0.016(2) 0.003(2)
C21 0.071(4) 0.056(3) 0.078(4) 0.026(3) 0.032(3) 0.017(3)
C22 0.093(5) 0.030(3) 0.132(6) 0.020(3) 0.058(5) 0.016(3)
C23 0.088(5) 0.030(3) 0.133(7) -0.007(3) 0.034(4) -0.005(3)
C24 0.054(3) 0.037(3) 0.082(4) -0.013(2) 0.016(3) -0.005(2)
C25 0.115(6) 0.081(4) 0.061(4) -0.011(4) -0.011(4) -0.047(4)
C26 0.050(3) 0.057(3) 0.050(3) -0.009(2) 0.007(2) -0.013(2)
C27 0.051(3) 0.073(4) 0.049(3) -0.019(3) -0.003(2) -0.006(3)
C28 0.051(3) 0.064(3) 0.042(3) 0.001(2) -0.004(2) 0.007(2)
C29 0.034(2) 0.046(2) 0.036(3) 0.0005(19) 0.0075(19) 0.0069(19)
C30 0.027(2) 0.037(2) 0.033(2) -0.0012(18) 0.0082(17) 0.0021(17)
C31 0.050(3) 0.046(3) 0.038(3) -0.004(2) 0.009(2) -0.005(2)
C32 0.033(2) 0.042(2) 0.041(3) 0.007(2) 0.0128(19) 0.0100(18)
C33 0.057(3) 0.042(3) 0.079(4) 0.028(3) 0.017(3) 0.006(2)
C34 0.050(3) 0.036(3) 0.074(4) 0.010(2) 0.019(3) -0.001(2)
C35 0.035(2) 0.039(2) 0.056(3) 0.003(2) 0.018(2) -0.0017(18)
C36 0.047(3) 0.113(5) 0.043(3) 0.001(3) 0.019(3) -0.009(3)
C37 0.036(2) 0.063(3) 0.041(3) -0.010(2) 0.016(2) -0.010(2)
C38 0.034(2) 0.065(3) 0.067(4) -0.016(3) 0.026(2) 0.000(2)
C39 0.038(2) 0.044(2) 0.068(3) -0.002(2) 0.021(2) 0.008(2)
C40 0.031(2) 0.034(2) 0.046(3) -0.0061(19) 0.0118(19) 0.0017(17)
C41 0.030(2) 0.035(2) 0.030(2) -0.0057(17) 0.0054(17) 0.0011(16)
C42 0.039(2) 0.046(2) 0.034(3) -0.0015(19) 0.0095(19) 0.0019(19)
C43 0.034(2) 0.031(2) 0.051(3) -0.0032(19) 0.008(2) 0.0044(17)
C44 0.056(3) 0.037(3) 0.106(5) 0.029(3) 0.018(3) 0.012(2)
C45 0.044(3) 0.047(3) 0.088(4) 0.027(3) 0.021(3) 0.005(2)
C46 0.035(2) 0.035(2) 0.061(3) 0.007(2) 0.014(2) 0.0048(18)
F1 0.112(5) 0.108(4) 0.146(5) -0.050(4) 0.029(4) -0.062(4)
F2 0.159(6) 0.084(4) 0.140(5) -0.026(4) 0.016(5) -0.057(4)
F3 0.142(5) 0.088(4) 0.129(5) -0.065(4) 0.052(5) -0.039(4)
F4 0.097(4) 0.135(5) 0.079(4) 0.031(4) 0.020(4) -0.036(4)
F5 0.076(4) 0.125(4) 0.117(5) 0.021(4) 0.066(3) -0.003(3)
F6 0.110(4) 0.097(4) 0.099(4) 0.001(3) 0.053(3) -0.042(3)
F1' 0.152(6) 0.103(4) 0.135(5) -0.052(4) 0.010(5) -0.049(5)
F2' 0.123(6) 0.090(4) 0.142(5) -0.034(4) 0.048(5) -0.058(4)
F3' 0.133(6) 0.079(4) 0.150(6) -0.053(4) 0.025(5) -0.027(4)
F4' 0.113(5) 0.127(5) 0.083(4) 0.005(4) 0.059(4) -0.021(4)
F5' 0.092(4) 0.134(6) 0.097(5) 0.023(4) 0.031(4) -0.049(4)
F6' 0.091(4) 0.117(5) 0.101(5) 0.032(4) 0.051(4) -0.013(4)
Ir1 0.02379(9) 0.02613(9) 0.02988(10) 0.00067(6) 0.00593(6) 0.00076(6)
N1 0.0284(17) 0.0265(16) 0.040(2) 0.0004(14) 0.0067(15) 0.0007(13)
N2 0.045(2) 0.034(2) 0.096(4) 0.015(2) 0.021(2) 0.0131(17)
N3 0.0255(16) 0.0306(17) 0.039(2) 0.0007(15) 0.0083(15) -0.0002(13)
N4 0.058(2) 0.051(2) 0.057(3) 0.021(2) 0.008(2) 0.011(2)
N5 0.0232(17) 0.066(2) 0.040(2) -0.0133(18) 0.0015(15) 0.0073(16)
P1 0.0205(5) 0.0306(5) 0.0353(6) -0.0045(4) 0.0038(4) 0.0019(4)
P2 0.0217(5) 0.0377(6) 0.0341(6) -0.0069(5) 0.0020(4) -0.0002(4)
S1 0.0254(5) 0.0298(5) 0.0410(6) -0.0065(4) 0.0087(4) -0.0002(4)
S2 0.0260(5) 0.0480(6) 0.0367(6) -0.0042(5) 0.0058(4) -0.0061(4)

loop_
_atom_type_symbol
_atom_type_description
_atom_type_scat_dispersion_real
_atom_type_scat_dispersion_imag
_atom_type_scat_source
C C 0.0033 0.0016 'International Tables Vol C Tables 4.2.6.8 and 6.1.1.4'
H H 0.0000 0.0000 'International Tables Vol C Tables 4.2.6.8 and 6.1.1.4'
N N 0.0061 0.0033 'International Tables Vol C Tables 4.2.6.8 and 6.1.1.4'
F F 0.0171 0.0103 'International Tables Vol C Tables 4.2.6.8 and 6.1.1.4'
S S 0.1246 0.1234 'International Tables Vol C Tables 4.2.6.8 and 6.1.1.4'
Ir Ir -1.4442 7.9887 'International Tables Vol C Tables 4.2.6.8 and 6.1.1.4'
P P 0.1023 0.0942 'International Tables Vol C Tables 4.2.6.8 and 6.1.1.4'

loop_
_geom_angle_atom_site_label_1
_geom_angle_atom_site_label_2
_geom_angle_atom_site_label_3
_geom_angle
C6 C1 C2 120.6(5)
C6 C1 H1 119.7
C2 C1 H1 119.7
C3 C2 C1 121.1(5)
C3 C2 H2 119.4
C1 C2 H2 119.4
C4 C3 C2 118.7(5)
C4 C3 H3 120.6
C2 C3 H3 120.6
C3 C4 C5 121.7(6)
C3 C4 H4 119.2
C5 C4 H4 119.2
C6 C5 C4 120.9(5)
C6 C5 H5 119.6
C4 C5 H5 119.6
C1 C6 C5 117.0(4)
C1 C6 P2 122.5(3)
C5 C6 P2 120.4(3)
C12 C7 C8 119.9(5)
C12 C7 H7 120.1
C8 C7 H7 120.1
C9 C8 C7 119.8(5)
C9 C8 H8 120.1
C7 C8 H8 120.1
C10 C9 C8 121.5(5)
C10 C9 H9 119.2
C8 C9 H9 119.2
C9 C10 C11 119.5(6)
C9 C10 H10 120.2
C11 C10 H10 120.2
C12 C11 C10 120.4(5)
C12 C11 H11 119.8
C10 C11 H11 119.8
C11 C12 C7 118.9(4)
C11 C12 P2 119.0(3)
C7 C12 P2 122.1(3)
C18 C13 C14 120.5(4)
C18 C13 H13 119.8
C14 C13 H13 119.8
C15 C14 C13 119.2(5)
C15 C14 H14 120.4
C13 C14 H14 120.4
C14 C15 C16 120.9(4)
C14 C15 H15 119.6
C16 C15 H15 119.6
C15 C16 C17 119.7(4)
C15 C16 H16 120.1
C17 C16 H16 120.1
C18 C17 C16 121.0(4)
C18 C17 H17 119.5
C16 C17 H17 119.5
C13 C18 C17 118.8(4)
C13 C18 P1 120.4(3)
C17 C18 P1 120.8(3)
C20 C19 C24 118.9(4)
C20 C19 P1 120.6(3)
C24 C19 P1 120.4(4)
C19 C20 C21 120.2(4)
C19 C20 H20 119.9
C21 C20 H20 119.9
C22 C21 C20 118.6(6)
C22 C21 H21 120.7
C20 C21 H21 120.7
C23 C22 C21 121.4(5)
C23 C22 H22 119.3
C21 C22 H22 119.3
C22 C23 C24 120.5(5)
C22 C23 H23 119.8
C24 C23 H23 119.8
C23 C24 C19 120.4(5)
C23 C24 H24 119.8
C19 C24 H24 119.8
F2 C25 F1 104.0(8)
F2 C25 F3 105.1(9)
F1 C25 F3 104.1(7)
F1' C25 F2' 110.4(10)
F1' C25 F3' 107.4(10)
F2' C25 F3' 98.2(9)
F1' C25 C26 117.3(8)
F2 C25 C26 115.5(6)
F1 C25 C26 113.5(7)
F3 C25 C26 113.5(6)
F2' C25 C26 110.8(7)
F3' C25 C26 111.1(6)
C31 C26 C27 121.5(4)
C31 C26 C25 120.0(5)
C27 C26 C25 118.5(5)
C28 C27 C26 119.3(4)
C28 C27 H27 120.4
C26 C27 H27 120.4
C27 C28 C29 120.0(4)
C27 C28 H28 120.0
C29 C28 H28 120.0
C28 C29 C30 121.9(4)
C28 C29 C32 123.3(4)
C30 C29 C32 114.8(4)
C29 C30 C31 116.6(4)
C29 C30 Ir1 114.8(3)
C31 C30 Ir1 128.2(3)
C26 C31 C30 120.7(4)
C26 C31 H31 119.6
C30 C31 H31 119.6
N4 C32 N3 124.6(4)
N4 C32 C29 120.9(4)
N3 C32 C29 114.5(3)
N4 C33 C34 124.0(4)
N4 C33 H33 118.0
C34 C33 H33 118.0
C33 C34 C35 117.0(4)
C33 C34 H34 121.5
C35 C34 H34 121.5
N3 C35 C34 120.9(4)
N3 C35 H35 119.5
C34 C35 H35 119.5
F4 C36 F5 109.8(7)
F5' C36 F6' 109.0(9)
F5' C36 F4' 106.0(8)
F6' C36 F4' 100.2(8)
F4 C36 F6 103.3(7)
F5 C36 F6 99.4(6)
F5' C36 C37 116.0(6)
F4 C36 C37 116.3(6)
F5 C36 C37 115.4(6)
F6' C36 C37 114.5(6)
F4' C36 C37 109.7(6)
F6 C36 C37 110.6(5)
C38 C37 C42 121.5(4)
C38 C37 C36 119.1(4)
C42 C37 C36 119.4(4)
C39 C38 C37 119.0(4)
C39 C38 H38 120.5
C37 C38 H38 120.5
C38 C39 C40 119.7(4)
C38 C39 H39 120.2
C40 C39 H39 120.2
C41 C40 C39 122.5(4)
C41 C40 C43 115.5(3)
C39 C40 C43 122.0(4)
C40 C41 C42 117.0(3)
C40 C41 Ir1 114.6(3)
C42 C41 Ir1 128.3(3)
C37 C42 C41 120.3(4)
C37 C42 H42 119.8
C41 C42 H42 119.8
N2 C43 N1 123.5(4)
N2 C43 C40 121.7(3)
N1 C43 C40 114.7(3)
N2 C44 C45 122.8(4)
N2 C44 H44 118.6
C45 C44 H44 118.6
C46 C45 C44 117.1(4)
C46 C45 H45 121.4
C44 C45 H45 121.4
N1 C46 C45 121.9(4)
N1 C46 H46 119.0
C45 C46 H46 119.0
C30 Ir1 C41 91.68(15)
C30 Ir1 N1 96.36(14)
C41 Ir1 N1 80.01(13)
C30 Ir1 N3 80.24(14)
C41 Ir1 N3 94.27(13)
N1 Ir1 N3 173.31(12)
C30 Ir1 S1 80.89(10)
C41 Ir1 S1 168.95(11)
N1 Ir1 S1 92.63(8)
N3 Ir1 S1 92.51(8)
C30 Ir1 S2 172.41(11)
C41 Ir1 S2 85.87(11)
N1 Ir1 S2 90.29(9)
N3 Ir1 S2 92.77(9)
S1 Ir1 S2 102.51(3)
C46 N1 C43 117.2(3)
C46 N1 Ir1 127.7(2)
C43 N1 Ir1 115.1(2)
C44 N2 C43 117.3(4)
C35 N3 C32 117.5(3)
C35 N3 Ir1 127.0(3)
C32 N3 Ir1 115.4(2)
C33 N4 C32 115.9(4)
P1 N5 P2 133.8(2)
N5 P1 C18 106.79(19)
N5 P1 C19 110.29(19)
C18 P1 C19 104.81(16)
N5 P1 S1 119.41(13)
C18 P1 S1 106.00(13)
C19 P1 S1 108.49(14)
N5 P2 C12 106.51(18)
N5 P2 C6 108.60(18)
C12 P2 C6 104.15(19)
N5 P2 S2 120.00(14)
C12 P2 S2 107.80(15)
C6 P2 S2 108.64(14)
P1 S1 Ir1 108.37(5)
P2 S2 Ir1 111.20(5)

loop_
_geom_bond_atom_site_label_1
_geom_bond_atom_site_label_2
_geom_bond_distance
C1 C6 1.374(5)
C1 C2 1.385(7)
C1 H1 0.9300
C2 C3 1.354(8)
C2 H2 0.9300
C3 C4 1.329(7)
C3 H3 0.9300
C4 C5 1.379(7)
C4 H4 0.9300
C5 C6 1.378(6)
C5 H5 0.9300
C6 P2 1.812(4)
C7 C12 1.381(5)
C7 C8 1.392(7)
C7 H7 0.9300
C8 C9 1.358(8)
C8 H8 0.9300
C9 C10 1.344(8)
C9 H9 0.9300
C10 C11 1.395(7)
C10 H10 0.9300
C11 C12 1.381(6)
C11 H11 0.9300
C12 P2 1.808(4)
C13 C18 1.372(6)
C13 C14 1.401(6)
C13 H13 0.9300
C14 C15 1.361(7)
C14 H14 0.9300
C15 C16 1.363(7)
C15 H15 0.9300
C16 C17 1.376(5)
C16 H16 0.9300
C17 C18 1.378(5)
C17 H17 0.9300
C18 P1 1.808(4)
C19 C20 1.381(6)
C19 C24 1.398(6)
C19 P1 1.813(4)
C20 C21 1.397(6)
C20 H20 0.9300
C21 C22 1.386(8)
C21 H21 0.9300
C22 C23 1.344(9)
C22 H22 0.9300
C23 C24 1.368(7)
C23 H23 0.9300
C24 H24 0.9300
C25 F1' 1.255(13)
C25 F2 1.283(11)
C25 F1 1.353(11)
C25 F3 1.352(10)
C25 F2' 1.371(13)
C25 F3' 1.431(14)
C25 C26 1.471(7)
C26 C31 1.374(6)
C26 C27 1.384(7)
C27 C28 1.370(6)
C27 H27 0.9300
C28 C29 1.390(6)
C28 H28 0.9300
C29 C30 1.405(6)
C29 C32 1.463(6)
C30 C31 1.408(5)
C30 Ir1 2.012(4)
C31 H31 0.9300
C32 N4 1.337(5)
C32 N3 1.361(5)
C33 N4 1.324(6)
C33 C34 1.370(7)
C33 H33 0.9300
C34 C35 1.378(6)
C34 H34 0.9300
C35 N3 1.339(5)
C35 H35 0.9300
C36 F5' 1.247(11)
C36 F4 1.275(10)
C36 F5 1.332(8)
C36 F6' 1.360(13)
C36 F4' 1.369(11)
C36 F6 1.410(9)
C36 C37 1.480(7)
C37 C38 1.386(6)
C37 C42 1.389(6)
C38 C39 1.376(6)
C38 H38 0.9300
C39 C40 1.396(5)
C39 H39 0.9300
C40 C41 1.389(5)
C40 C43 1.455(5)
C41 C42 1.407(5)
C41 Ir1 2.030(4)
C42 H42 0.9300
C43 N2 1.337(5)
C43 N1 1.369(4)
C44 N2 1.334(6)
C44 C45 1.374(6)
C44 H44 0.9300
C45 C46 1.369(6)
C45 H45 0.9300
C46 N1 1.342(5)
C46 H46 0.9300
Ir1 N1 2.053(3)
Ir1 N3 2.052(3)
Ir1 S1 2.4700(9)
Ir1 S2 2.4762(10)
N5 P1 1.582(3)
N5 P2 1.588(3)
P1 S1 2.0058(13)
P2 S2 2.0173(14)
